data_2207439
loop_
_publ_author_name
'\,Sahin, Onur'
'Albayrak, \,Ci\(gdem'
'Odaba\,so\(glu, Mustafa'
'B\"uy\"ukg\"ung\"or, Orhan'

_publ_section_title
;
 (<i>E</i>)-5-(4-Ethylphenyldiazenyl)salicylaldehyde
;
_journal_coeditor_code BH6040
_journal_issue 12
_journal_name_full 'Acta Crystallographica Section E'
_journal_page_first o4154
_journal_page_last o4155
_journal_paper_doi 10.1107/S1600536805036834
_journal_volume 61
_journal_year 2005
_chemical_formula_iupac 'C15 H14 N2 O2'
_chemical_formula_moiety 'C15 H14 N2 O2'
_chemical_formula_sum 'C15 H14 N2 O2'
_chemical_formula_weight 254.28
_chemical_melting_point 397.5(15)
_chemical_name_systematic
;
(E)-5-(4-Ethylphenyldiazenyl)salicylaldehyde
;
_space_group_IT_number 14
_symmetry_cell_setting monoclinic
_symmetry_space_group_name_Hall '-P 2ybc'
_symmetry_space_group_name_H-M 'P 1 21/c 1'
_atom_sites_solution_hydrogens geom
_atom_sites_solution_primary direct
_atom_sites_solution_secondary difmap
_cell_angle_alpha 90.00
_cell_angle_beta 96.958(14)
_cell_angle_gamma 90.00
_cell_formula_units_Z 4
_cell_length_a 14.2617(12)
_cell_length_b 13.731(2)
_cell_length_c 6.776(3)
_cell_measurement_reflns_used 2588
_cell_measurement_temperature 296
_cell_measurement_theta_max 25.21
_cell_measurement_theta_min 2.07
_cell_volume 1317.2(6)
_computing_cell_refinement X-AREA
_computing_data_collection 'X-AREA (Stoe & Cie, 2002)'
_computing_data_reduction 'X-RED32 (Stoe & Cie, 2002)'
_computing_molecular_graphics 'ORTEP-3 for Windows (Farrugia, 1997)'
_computing_publication_material 'WinGX (Farrugia, 1999)'
_computing_structure_refinement 'SHELXL97 (Sheldrick, 1997)'
_computing_structure_solution 'SHELXS97 (Sheldrick, 1997)'
_diffrn_ambient_temperature 296
_diffrn_detector_area_resol_mean 6.67
_diffrn_measured_fraction_theta_full 0.999
_diffrn_measured_fraction_theta_max 0.999
_diffrn_measurement_device_type 'Stoe IPDS-2'
_diffrn_measurement_method \w
_diffrn_radiation_monochromator graphite
_diffrn_radiation_source 'fine-focus sealed tube'
_diffrn_radiation_type MoK\a
_diffrn_radiation_wavelength 0.71073
_diffrn_reflns_av_R_equivalents 0.0440
_diffrn_reflns_av_sigmaI/netI 0.0484
_diffrn_reflns_limit_h_max 17
_diffrn_reflns_limit_h_min -17
_diffrn_reflns_limit_k_max 16
_diffrn_reflns_limit_k_min -16
_diffrn_reflns_limit_l_max 8
_diffrn_reflns_limit_l_min -8
_diffrn_reflns_number 9050
_diffrn_reflns_theta_full 26.00
_diffrn_reflns_theta_max 26.00
_diffrn_reflns_theta_min 2.07
_diffrn_standards_decay_% <2
_diffrn_standards_number 0
_exptl_absorpt_coefficient_mu 0.087
_exptl_absorpt_correction_T_max 0.9920
_exptl_absorpt_correction_T_min 0.9465
_exptl_absorpt_correction_type integration
_exptl_absorpt_process_details '(X-RED32; Stoe & Cie, 2002)'
_exptl_crystal_colour yellow
_exptl_crystal_density_diffrn 1.282
_exptl_crystal_density_method 'not measured'
_exptl_crystal_description plate
_exptl_crystal_F_000 536
_exptl_crystal_size_max 0.50
_exptl_crystal_size_mid 0.31
_exptl_crystal_size_min 0.07
_refine_diff_density_max 0.116
_refine_diff_density_min -0.095
_refine_ls_extinction_method none
_refine_ls_goodness_of_fit_ref 0.836
_refine_ls_hydrogen_treatment mixed
_refine_ls_matrix_type full
_refine_ls_number_parameters 185
_refine_ls_number_reflns 2588
_refine_ls_number_restraints 1
_refine_ls_restrained_S_all 0.835
_refine_ls_R_factor_all 0.1702
_refine_ls_R_factor_gt 0.0490
_refine_ls_shift/su_max 0.000
_refine_ls_shift/su_mean 0.000
_refine_ls_structure_factor_coef Fsqd
_refine_ls_weighting_details 'calc w=1/[\s^2^(Fo^2^)+(0.0616P)^2^] where P=(Fo^2^+2Fc^2^)/3'
_refine_ls_weighting_scheme calc
_refine_ls_wR_factor_gt 0.1080
_refine_ls_wR_factor_ref 0.1442
_reflns_number_gt 852
_reflns_number_total 2588
_reflns_threshold_expression I>2\s(I)
_cod_data_source_file bh6040.cif
_cod_data_source_block I
_cod_depositor_comments
;
The following automatic conversions were performed:

'_chemical_melting_point' value '396-399' was changed to '397.5(15)'
- the average value was taken and precision was estimated.

Automatic conversion script
Id: cif_fix_values 1646 2011-03-28 12:23:43Z adriana 

The following automatic conversions were performed:

'_chemical_melting_point' value '396-399' was changed to '397.5(15)'
- the average value was taken and precision was estimated.

Automatic conversion script
Id: cif_fix_values 1715 2011-07-08 13:25:40Z adriana 
;
_cod_original_cell_volume 1317.2(5)
_cod_original_sg_symbol_H-M 'P 21/c'
_cod_database_code 2207439

loop_
_symmetry_equiv_pos_as_xyz
'x, y, z'
'-x, y+1/2, -z+1/2'
'-x, -y, -z'
'x, -y-1/2, z-1/2'

loop_
_atom_site_label
_atom_site_fract_x
_atom_site_fract_y
_atom_site_fract_z
_atom_site_U_iso_or_equiv
_atom_site_adp_type
_atom_site_calc_flag
_atom_site_refinement_flags
_atom_site_occupancy
_atom_site_disorder_assembly
_atom_site_disorder_group
_atom_site_type_symbol
C1 0.2830(2) 0.63574(19) 0.7142(5) 0.0875(9) Uani d . 1 . . C
C2 0.3042(2) 0.6199(2) 0.9175(5) 0.0968(9) Uani d . 1 . . C
C3 0.3942(2) 0.6062(2) 1.0001(5) 0.1113(11) Uani d . 1 . . C
H3 0.4076 0.5949 1.1359 0.134 Uiso calc R 1 . . H
C4 0.4655(2) 0.6092(2) 0.8821(5) 0.0961(9) Uani d . 1 . . C
H4 0.5275 0.6005 0.9402 0.115 Uiso calc R 1 . . H
C5 0.4487(2) 0.62479(18) 0.6805(4) 0.0779(8) Uani d . 1 . . C
C6 0.3577(2) 0.63832(19) 0.5970(4) 0.0891(9) Uani d . 1 . . C
H6 0.3450 0.6494 0.4610 0.107 Uiso calc R 1 . . H
C7 0.1882(2) 0.6494(2) 0.6250(6) 0.1181(12) Uani d . 1 . . C
H7 0.1787 0.6590 0.4881 0.142 Uiso calc R 1 . . H
C8 0.6722(2) 0.61283(19) 0.5065(4) 0.0785(8) Uani d . 1 A . C
C9 0.7602(2) 0.5852(2) 0.5936(4) 0.0986(9) Uani d . 1 . . C
H9 0.7679 0.5626 0.7239 0.118 Uiso calc R 1 . . H
C10 0.8374(2) 0.5907(3) 0.4894(6) 0.1202(12) Uani d . 1 A . C
H10 0.8966 0.5723 0.5507 0.144 Uiso calc R 1 . . H
C11 0.8278(3) 0.6231(3) 0.2961(7) 0.1274(13) Uani d . 1 . . C
C12 0.7392(3) 0.6505(2) 0.2107(5) 0.1147(11) Uani d . 1 A . C
H12 0.7313 0.6727 0.0800 0.138 Uiso calc R 1 . . H
C13 0.6623(2) 0.6459(2) 0.3139(5) 0.0908(9) Uani d . 1 . . C
H13 0.6033 0.6652 0.2532 0.109 Uiso calc R 1 A . H
C14A 0.9154(13) 0.6618(12) 0.197(3) 0.163(4) Uani d P 0.478(9) A 1 C
H14A 0.8932 0.6994 0.0787 0.195 Uiso calc PR 0.478(9) A 1 H
H14B 0.9533 0.7043 0.2887 0.195 Uiso calc PR 0.478(9) A 1 H
C14B 0.9031(12) 0.6027(9) 0.150(3) 0.163(4) Uani d P 0.522(9) A 2 C
H14C 0.9171 0.5336 0.1465 0.195 Uiso calc PR 0.522(9) A 2 H
H14D 0.8799 0.6241 0.0169 0.195 Uiso calc PR 0.522(9) A 2 H
C15A 0.9680(10) 0.5879(11) 0.147(3) 0.201(4) Uani d P 0.478(9) A 1 C
H15A 1.0244 0.6126 0.1009 0.301 Uiso calc PR 0.478(9) A 1 H
H15B 0.9329 0.5506 0.0431 0.301 Uiso calc PR 0.478(9) A 1 H
H15C 0.9845 0.5471 0.2608 0.301 Uiso calc PR 0.478(9) A 1 H
C15B 0.9842(10) 0.6554(10) 0.225(2) 0.201(4) Uani d P 0.522(9) A 2 C
H15D 1.0324 0.6459 0.1392 0.301 Uiso calc PR 0.522(9) A 2 H
H15E 1.0066 0.6328 0.3560 0.301 Uiso calc PR 0.522(9) A 2 H
H15F 0.9689 0.7233 0.2295 0.301 Uiso calc PR 0.522(9) A 2 H
N1 0.52041(18) 0.62813(15) 0.5508(3) 0.0830(7) Uani d . 1 A . N
N2 0.59986(19) 0.60685(16) 0.6323(3) 0.0855(7) Uani d . 1 . . N
O1 0.11825(16) 0.64973(17) 0.7128(4) 0.1391(10) Uani d . 1 . . O
O2 0.2328(2) 0.6169(2) 1.0378(5) 0.1331(9) Uani d D 1 . . O
H2 0.191(3) 0.615(5) 0.942(7) 0.28(4) Uiso d D 1 . . H

loop_
_atom_site_aniso_label
_atom_site_aniso_U_11
_atom_site_aniso_U_22
_atom_site_aniso_U_33
_atom_site_aniso_U_12
_atom_site_aniso_U_13
_atom_site_aniso_U_23
C1 0.075(2) 0.087(2) 0.103(2) 0.0051(16) 0.0173(19) 0.0022(18)
C2 0.093(2) 0.096(2) 0.107(3) 0.0101(18) 0.031(2) 0.003(2)
C3 0.107(3) 0.147(3) 0.082(2) 0.018(2) 0.019(2) 0.010(2)
C4 0.095(2) 0.112(2) 0.083(2) 0.0090(18) 0.0205(18) -0.0011(19)
C5 0.079(2) 0.0806(19) 0.076(2) 0.0031(16) 0.0196(16) 0.0023(16)
C6 0.086(2) 0.093(2) 0.091(2) 0.0057(17) 0.0206(19) 0.0002(16)
C7 0.084(2) 0.132(3) 0.140(3) 0.015(2) 0.021(2) 0.008(2)
C8 0.0717(18) 0.0836(19) 0.082(2) -0.0065(15) 0.0179(16) -0.0001(16)
C9 0.082(2) 0.123(2) 0.092(2) 0.0065(18) 0.0137(18) 0.0126(18)
C10 0.069(2) 0.158(3) 0.135(3) 0.015(2) 0.017(2) 0.016(3)
C11 0.092(2) 0.155(3) 0.142(4) 0.002(2) 0.041(3) 0.019(3)
C12 0.122(3) 0.134(3) 0.094(2) 0.002(2) 0.034(2) 0.021(2)
C13 0.0802(19) 0.101(2) 0.093(2) 0.0057(15) 0.0157(18) 0.0060(17)
C14A 0.100(5) 0.172(12) 0.232(11) -0.017(10) 0.082(7) -0.002(11)
C14B 0.100(5) 0.172(12) 0.232(11) -0.017(10) 0.082(7) -0.002(11)
C15A 0.126(6) 0.201(12) 0.297(13) -0.042(8) 0.111(8) -0.047(9)
C15B 0.126(6) 0.201(12) 0.297(13) -0.042(8) 0.111(8) -0.047(9)
N1 0.0744(16) 0.0886(17) 0.0864(17) 0.0003(13) 0.0115(14) -0.0036(13)
N2 0.0778(16) 0.0908(16) 0.0885(18) -0.0001(14) 0.0121(14) -0.0008(13)
O1 0.0918(16) 0.161(2) 0.171(3) 0.0201(14) 0.0451(17) 0.0126(17)
O2 0.121(2) 0.155(2) 0.136(2) 0.0082(17) 0.0678(18) 0.0070(18)

loop_
_atom_type_symbol
_atom_type_description
_atom_type_scat_dispersion_real
_atom_type_scat_dispersion_imag
_atom_type_scat_source
C C 0.0033 0.0016 'International Tables Vol C Tables 4.2.6.8 and 6.1.1.4'
H H 0.0000 0.0000 'International Tables Vol C Tables 4.2.6.8 and 6.1.1.4'
N N 0.0061 0.0033 'International Tables Vol C Tables 4.2.6.8 and 6.1.1.4'
O O 0.0106 0.0060 'International Tables Vol C Tables 4.2.6.8 and 6.1.1.4'

loop_
_geom_angle_atom_site_label_1
_geom_angle_atom_site_label_2
_geom_angle_atom_site_label_3
_geom_angle
_geom_angle_publ_flag
C2 C1 C6 118.4(3) ?
C2 C1 C7 121.5(3) ?
C6 C1 C7 120.2(3) ?
C3 C2 O2 118.9(4) ?
C3 C2 C1 120.9(3) ?
O2 C2 C1 120.1(4) y
C2 C3 C4 119.3(3) ?
C2 C3 H3 120.3 ?
C4 C3 H3 120.3 ?
C3 C4 C5 122.2(3) ?
C3 C4 H4 118.9 ?
C5 C4 H4 118.9 ?
C6 C5 C4 118.5(3) ?
C6 C5 N1 117.2(3) y
C4 C5 N1 124.3(3) y
C5 C6 C1 120.7(3) ?
C5 C6 H6 119.6 ?
C1 C6 H6 119.6 ?
O1 C7 C1 125.6(4) y
O1 C7 H7 117.2 ?
C1 C7 H7 117.2 ?
C13 C8 C9 118.8(2) ?
C13 C8 N2 126.4(3) ?
C9 C8 N2 114.8(3) y
C8 C9 C10 120.6(3) ?
C8 C9 H9 119.7 ?
C10 C9 H9 119.7 ?
C11 C10 C9 120.8(3) ?
C11 C10 H10 119.6 ?
C9 C10 H10 119.6 ?
C10 C11 C12 118.0(3) ?
C10 C11 C14B 123.1(8) ?
C12 C11 C14B 116.6(9) ?
C10 C11 C14A 121.6(9) ?
C12 C11 C14A 117.4(9) ?
C13 C12 C11 121.5(3) ?
C13 C12 H12 119.3 ?
C11 C12 H12 119.3 ?
C12 C13 C8 120.3(3) ?
C12 C13 H13 119.9 ?
C8 C13 H13 119.9 ?
C15A C14A C11 110.5(13) ?
C15A C14A H14A 109.6 ?
C11 C14A H14A 109.6 ?
C15A C14A H14B 109.6 ?
C11 C14A H14B 109.6 ?
H14A C14A H14B 108.1 ?
C15B C14B C11 106.1(13) ?
C15B C14B H14C 110.5 ?
C11 C14B H14C 110.5 ?
C15B C14B H14D 110.5 ?
C11 C14B H14D 110.5 ?
H14C C14B H14D 108.7 ?
C14B C15B H15D 109.5 ?
C14B C15B H15E 109.5 ?
H15D C15B H15E 109.5 ?
C14B C15B H15F 109.5 ?
H15D C15B H15F 109.5 ?
H15E C15B H15F 109.5 ?
N2 N1 C5 113.9(3) ?
N1 N2 C8 114.4(3) ?
C2 O2 H2 93(5) ?

loop_
_geom_bond_atom_site_label_1
_geom_bond_atom_site_label_2
_geom_bond_distance
_geom_bond_publ_flag
C1 C2 1.392(4) ?
C1 C6 1.404(3) ?
C1 C7 1.425(4) ?
C2 C3 1.350(4) ?
C2 O2 1.380(3) y
C3 C4 1.369(4) ?
C3 H3 0.9300 ?
C4 C5 1.375(3) ?
C4 H4 0.9300 ?
C5 C6 1.364(4) ?
C5 N1 1.428(3) y
C6 H6 0.9300 ?
C7 O1 1.222(3) y
C7 H7 0.9300 ?
C8 C13 1.373(4) ?
C8 C9 1.375(4) ?
C8 N2 1.418(3) y
C9 C10 1.379(4) ?
C9 H9 0.9300 ?
C10 C11 1.375(5) ?
C10 H10 0.9300 ?
C11 C12 1.378(4) ?
C11 C14B 1.570(15) ?
C11 C14A 1.581(15) ?
C12 C13 1.371(4) ?
C12 H12 0.9300 ?
C13 H13 0.9300 ?
C14A C15A 1.33(3) ?
C14A H14A 0.9700 ?
C14A H14B 0.9700 ?
C14B C15B 1.40(3) ?
C14B H14C 0.9700 ?
C14B H14D 0.9700 ?
C15A H15A 0.9600 ?
C15A H15B 0.9600 ?
C15A H15C 0.9600 ?
C15B H15D 0.9600 ?
C15B H15E 0.9600 ?
C15B H15F 0.9600 ?
N1 N2 1.234(3) y
O2 H2 0.82(2) ?

loop_
_geom_hbond_atom_site_label_D
_geom_hbond_atom_site_label_H
_geom_hbond_atom_site_label_A
_geom_hbond_site_symmetry_A
_geom_hbond_distance_DH
_geom_hbond_distance_HA
_geom_hbond_distance_DA
_geom_hbond_angle_DHA
_geom_hbond_publ_flag
O2 H2 O1 . 0.82(2) 1.83(3) 2.618(5) 161(7) yes
C12 H12 Cg(14) 4_555 0.93 3.1405 3.819(3) 131.30 yes

loop_
_geom_torsion_atom_site_label_1
_geom_torsion_atom_site_label_2
_geom_torsion_atom_site_label_3
_geom_torsion_atom_site_label_4
_geom_torsion
_geom_torsion_publ_flag
C6 C1 C2 C3 -0.7(4) ?
C7 C1 C2 C3 179.5(3) ?
C6 C1 C2 O2 179.9(3) ?
C7 C1 C2 O2 0.1(4) ?
O2 C2 C3 C4 -179.9(3) ?
C1 C2 C3 C4 0.8(5) ?
C2 C3 C4 C5 -0.7(5) ?
C3 C4 C5 C6 0.5(5) ?
C3 C4 C5 N1 -179.7(3) ?
C4 C5 C6 C1 -0.4(4) ?
N1 C5 C6 C1 179.8(2) ?
C2 C1 C6 C5 0.5(4) ?
C7 C1 C6 C5 -179.6(3) ?
C2 C1 C7 O1 0.7(5) ?
C6 C1 C7 O1 -179.1(3) ?
C13 C8 C9 C10 0.1(4) ?
N2 C8 C9 C10 -177.8(3) ?
C8 C9 C10 C11 -0.5(5) ?
C9 C10 C11 C12 0.5(6) ?
C9 C10 C11 C14B -161.2(7) ?
C9 C10 C11 C14A 160.2(7) ?
C10 C11 C12 C13 -0.1(6) ?
C14B C11 C12 C13 162.9(6) ?
C14A C11 C12 C13 -160.6(7) ?
C11 C12 C13 C8 -0.4(5) ?
C9 C8 C13 C12 0.4(4) ?
N2 C8 C13 C12 178.0(3) ?
C10 C11 C14A C15A 76.8(17) ?
C12 C11 C14A C15A -123.5(15) ?
C14B C11 C14A C15A -26.4(19) ?
C10 C11 C14B C15B -67.4(13) ?
C12 C11 C14B C15B 130.6(12) ?
C14A C11 C14B C15B 31(2) ?
C6 C5 N1 N2 -173.9(3) ?
C4 C5 N1 N2 6.3(4) ?
C5 N1 N2 C8 -178.2(2) y
C13 C8 N2 N1 4.9(4) ?
C9 C8 N2 N1 -177.3(3) ?
